data_1505857
loop_
_publ_author_name
'Kamikawa, Ken'
'Kinoshita, Shunsuke'
'Matsuzaka, Hiroyuki'
'Uemura, Motokazu'

_publ_section_title
;
 Stereoselective synthesis of axially chiral N-C bonds in N-aryl indoles.
;
_journal_issue 6
_journal_name_full 'Organic letters'
_journal_page_first 1097
_journal_page_last 1100
_journal_paper_doi 10.1021/ol0529997
_journal_volume 8
_journal_year 2006
_chemical_formula_sum 'C22 H19 Cr N O5'
_chemical_formula_weight 429.38
_chemical_name_systematic
; 
 ? 
;
_space_group_IT_number 14
_symmetry_cell_setting monoclinic
_symmetry_space_group_name_Hall '-P 2ybc'
_symmetry_space_group_name_H-M 'P 1 21/c 1'
_atom_sites_solution_hydrogens geom
_atom_sites_solution_primary direct
_atom_sites_solution_secondary difmap
_audit_creation_method SHELXL-97
_cell_angle_alpha 90.00
_cell_angle_beta 108.702(8)
_cell_angle_gamma 90.00
_cell_formula_units_Z 4
_cell_length_a 16.371(3)
_cell_length_b 7.3063(12)
_cell_length_c 17.618(3)
_cell_measurement_temperature 296(2)
_cell_volume 1996.0(6)
_computing_cell_refinement 'RIGAKU PROCESS AUTO'
_computing_data_collection 'RIGAKU PROCESS AUTO'
_computing_data_reduction 'RIGAKU PROCESS AUTO'
_computing_structure_refinement 'SHELXL-97 (Sheldrick, 1997)'
_computing_structure_solution 'SHELXS-97 (Sheldrick, 1990)'
_diffrn_ambient_temperature 296(2)
_diffrn_measured_fraction_theta_full 0.956
_diffrn_measured_fraction_theta_max 0.956
_diffrn_measurement_device_type 'RIGAKU RAXIS RAPID'
_diffrn_radiation_monochromator graphite
_diffrn_radiation_source 'fine-focus sealed tube'
_diffrn_radiation_type MoK\a
_diffrn_radiation_wavelength 0.71075
_diffrn_reflns_av_R_equivalents 0.0747
_diffrn_reflns_av_sigmaI/netI 0.0591
_diffrn_reflns_limit_h_max 21
_diffrn_reflns_limit_h_min -21
_diffrn_reflns_limit_k_max 8
_diffrn_reflns_limit_k_min -9
_diffrn_reflns_limit_l_max 22
_diffrn_reflns_limit_l_min -22
_diffrn_reflns_number 17969
_diffrn_reflns_theta_full 27.48
_diffrn_reflns_theta_max 27.48
_diffrn_reflns_theta_min 3.04
_exptl_absorpt_coefficient_mu 0.607
_exptl_absorpt_correction_T_max 0.8883
_exptl_absorpt_correction_T_min 0.6425
_exptl_absorpt_correction_type empirical
_exptl_absorpt_process_details ABSCOR
_exptl_crystal_colour yellow
_exptl_crystal_density_diffrn 1.429
_exptl_crystal_density_method 'not measured'
_exptl_crystal_description blocks
_exptl_crystal_F_000 888
_exptl_crystal_size_max 0.80
_exptl_crystal_size_mid 0.20
_exptl_crystal_size_min 0.20
_refine_diff_density_max 0.439
_refine_diff_density_min -0.352
_refine_diff_density_rms 0.065
_refine_ls_extinction_method none
_refine_ls_goodness_of_fit_ref 0.959
_refine_ls_hydrogen_treatment mixed
_refine_ls_matrix_type full
_refine_ls_number_parameters 262
_refine_ls_number_reflns 4391
_refine_ls_number_restraints 0
_refine_ls_restrained_S_all 0.959
_refine_ls_R_factor_all 0.0993
_refine_ls_R_factor_gt 0.0544
_refine_ls_shift/su_max 0.000
_refine_ls_shift/su_mean 0.000
_refine_ls_structure_factor_coef Fsqd
_refine_ls_weighting_details 'calc w=1/[\s^2^(Fo^2^)+(0.0816P)^2^+0.0000P] where P=(Fo^2^+2Fc^2^)/3'
_refine_ls_weighting_scheme calc
_refine_ls_wR_factor_gt 0.1279
_refine_ls_wR_factor_ref 0.1452
_reflns_number_gt 2633
_reflns_number_total 4391
_reflns_threshold_expression >2sigma(I)
_cod_data_source_file ol0529997si20060201_072819.cif
_cod_data_source_block 6ba
_cod_depositor_comments
;
The following automatic conversions were performed:
'_atom_site_symetry_multiplicity' tag replaced with
'_atom_site_symmetry_multiplicity'.

Automatic conversion script
Id: cif_correct_tags 1440 2010-10-19 06:21:57Z saulius 
;
_cod_original_sg_symbol_H-M P21/c
_cod_database_code 1505857

loop_
_symmetry_equiv_pos_as_xyz
'x, y, z'
'-x, y+1/2, -z+1/2'
'-x, -y, -z'
'x, -y-1/2, z-1/2'

loop_
_atom_site_label
_atom_site_type_symbol
_atom_site_fract_x
_atom_site_fract_y
_atom_site_fract_z
_atom_site_U_iso_or_equiv
_atom_site_adp_type
_atom_site_occupancy
_atom_site_symmetry_multiplicity
_atom_site_calc_flag
_atom_site_refinement_flags
Cr1 Cr 0.14517(3) -0.04191(7) 0.34918(3) 0.04514(18) Uani 1 1 d .
O1 O 0.35503(19) 0.4276(3) 0.49889(16) 0.0753(8) Uani 1 1 d .
O2 O 0.43833(18) 0.2261(4) 0.46390(16) 0.0775(8) Uani 1 1 d .
O3 O 0.31402(18) -0.0544(4) 0.31897(17) 0.0813(8) Uani 1 1 d .
O4 O 0.1289(2) 0.3433(4) 0.29054(17) 0.0848(8) Uani 1 1 d .
O5 O 0.07017(17) -0.1599(4) 0.17918(14) 0.0753(8) Uani 1 1 d .
N1 N 0.22801(16) 0.1133(3) 0.54056(14) 0.0443(6) Uani 1 1 d .
C1 C 0.3140(2) 0.0795(4) 0.59246(18) 0.0450(7) Uani 1 1 d .
C2 C 0.3831(2) 0.1386(4) 0.56917(17) 0.0488(8) Uani 1 1 d .
C3 C 0.4659(2) 0.0987(5) 0.6182(2) 0.0641(10) Uani 1 1 d .
H3 H 0.5132 0.1361 0.6037 0.077 Uiso 1 1 calc R
C4 C 0.4782(3) 0.0028(6) 0.6890(2) 0.0721(11) Uani 1 1 d .
H4 H 0.5339 -0.0239 0.7219 0.086 Uiso 1 1 calc R
C5 C 0.4091(3) -0.0529(5) 0.7109(2) 0.0643(10) Uani 1 1 d .
H5 H 0.4187 -0.1173 0.7585 0.077 Uiso 1 1 calc R
C6 C 0.3245(2) -0.0149(5) 0.66336(18) 0.0516(8) Uani 1 1 d .
C7 C 0.3721(3) 0.5080(6) 0.4314(3) 0.0807(12) Uani 1 1 d .
H7A H 0.4038 0.6217 0.4465 0.097 Uiso 1 1 calc R
H7B H 0.3188 0.5326 0.3886 0.097 Uiso 1 1 calc R
C8 C 0.4253(3) 0.3682(7) 0.4054(3) 0.0864(13) Uani 1 1 d .
H8A H 0.3947 0.3225 0.3522 0.104 Uiso 1 1 calc R
H8B H 0.4799 0.4199 0.4055 0.104 Uiso 1 1 calc R
C9 C 0.3675(2) 0.2364(5) 0.4906(2) 0.0566(9) Uani 1 1 d .
H9 H 0.3168 0.1844 0.4502 0.068 Uiso 1 1 calc R
C10 C 0.2485(3) -0.0778(6) 0.6870(2) 0.0717(11) Uani 1 1 d .
H10A H 0.2093 0.0224 0.6824 0.108 Uiso 1 1 calc R
H10B H 0.2681 -0.1206 0.7414 0.108 Uiso 1 1 calc R
H10C H 0.2195 -0.1754 0.6523 0.108 Uiso 1 1 calc R
C11 C 0.1754(2) 0.2611(4) 0.54268(19) 0.0511(8) Uani 1 1 d .
C12 C 0.0954(2) 0.2339(5) 0.4892(2) 0.0563(8) Uani 1 1 d .
H12 H 0.0493 0.3150 0.4780 0.068 Uiso 1 1 calc R
C13 C 0.0321(2) -0.0481(6) 0.3962(2) 0.0618(9) Uani 1 1 d .
H13 H -0.0222 -0.0006 0.3694 0.074 Uiso 1 1 calc R
C14 C 0.0543(3) -0.2266(6) 0.3814(2) 0.0690(11) Uani 1 1 d .
H14 H 0.0122 -0.3009 0.3473 0.083 Uiso 1 1 calc R
C15 C 0.1371(3) -0.2968(5) 0.4158(2) 0.0660(10) Uani 1 1 d .
H15 H 0.1490 -0.4168 0.4052 0.079 Uiso 1 1 calc R
C16 C 0.2025(2) -0.1878(4) 0.46621(18) 0.0538(8) Uani 1 1 d .
H16 H 0.2592 -0.2287 0.4855 0.065 Uiso 1 1 calc R
C17 C 0.17903(19) -0.0139(4) 0.48653(17) 0.0431(7) Uani 1 1 d .
C18 C 0.09503(19) 0.0579(4) 0.45321(18) 0.0475(7) Uani 1 1 d .
C19 C 0.2085(3) 0.4154(5) 0.5991(2) 0.0710(11) Uani 1 1 d .
H19A H 0.1660 0.5109 0.5883 0.107 Uiso 1 1 calc R
H19B H 0.2605 0.4620 0.5924 0.107 Uiso 1 1 calc R
H19C H 0.2202 0.3730 0.6532 0.107 Uiso 1 1 calc R
C20 C 0.2488(2) -0.0505(5) 0.3327(2) 0.0563(8) Uani 1 1 d .
C21 C 0.1344(2) 0.1930(5) 0.3140(2) 0.0567(8) Uani 1 1 d .
C22 C 0.0986(2) -0.1163(5) 0.2464(2) 0.0536(8) Uani 1 1 d .

loop_
_atom_site_aniso_label
_atom_site_aniso_U_11
_atom_site_aniso_U_22
_atom_site_aniso_U_33
_atom_site_aniso_U_23
_atom_site_aniso_U_13
_atom_site_aniso_U_12
Cr1 0.0435(3) 0.0421(3) 0.0476(3) -0.0023(2) 0.0116(2) -0.0057(2)
O1 0.097(2) 0.0612(16) 0.0775(17) 0.0156(14) 0.0426(15) 0.0105(14)
O2 0.0857(19) 0.0815(18) 0.0829(17) 0.0170(15) 0.0515(15) 0.0100(15)
O3 0.0534(16) 0.109(2) 0.0833(18) -0.0232(16) 0.0249(14) -0.0070(15)
O4 0.121(3) 0.0522(16) 0.0887(19) 0.0087(15) 0.0443(17) -0.0011(15)
O5 0.0716(17) 0.091(2) 0.0580(14) -0.0168(15) 0.0142(12) -0.0161(15)
N1 0.0421(14) 0.0437(14) 0.0469(13) 0.0020(12) 0.0138(11) 0.0037(11)
C1 0.0461(17) 0.0422(16) 0.0462(16) -0.0058(14) 0.0141(13) -0.0001(13)
C2 0.0501(19) 0.0475(18) 0.0484(16) -0.0033(15) 0.0153(14) -0.0038(14)
C3 0.047(2) 0.077(3) 0.067(2) -0.002(2) 0.0166(17) -0.0054(17)
C4 0.056(2) 0.083(3) 0.066(2) 0.001(2) 0.0026(18) 0.0083(19)
C5 0.072(2) 0.064(2) 0.0514(19) 0.0076(18) 0.0118(17) 0.0061(19)
C6 0.061(2) 0.0509(18) 0.0433(16) 0.0026(15) 0.0176(15) 0.0013(15)
C7 0.091(3) 0.072(3) 0.086(3) 0.022(2) 0.038(2) -0.003(2)
C8 0.097(3) 0.092(3) 0.082(3) 0.024(3) 0.045(2) -0.011(3)
C9 0.059(2) 0.058(2) 0.0540(18) -0.0015(17) 0.0192(16) -0.0160(16)
C10 0.084(3) 0.077(3) 0.063(2) 0.012(2) 0.036(2) -0.004(2)
C11 0.059(2) 0.0471(17) 0.0530(18) 0.0007(15) 0.0258(16) 0.0079(15)
C12 0.050(2) 0.063(2) 0.062(2) 0.0096(18) 0.0264(16) 0.0133(16)
C13 0.0427(18) 0.078(3) 0.063(2) 0.008(2) 0.0155(15) -0.0122(18)
C14 0.068(2) 0.070(3) 0.063(2) 0.003(2) 0.0124(18) -0.036(2)
C15 0.093(3) 0.0386(18) 0.062(2) 0.0011(17) 0.0179(19) -0.0132(18)
C16 0.061(2) 0.0424(17) 0.0536(18) 0.0026(16) 0.0130(15) -0.0007(15)
C17 0.0445(17) 0.0416(16) 0.0419(15) 0.0024(14) 0.0121(13) -0.0051(13)
C18 0.0427(17) 0.0542(19) 0.0500(17) 0.0065(16) 0.0211(13) -0.0035(14)
C19 0.087(3) 0.053(2) 0.076(2) -0.010(2) 0.031(2) 0.0089(19)
C20 0.049(2) 0.062(2) 0.0515(18) -0.0090(17) 0.0075(15) -0.0064(17)
C21 0.063(2) 0.053(2) 0.0580(19) -0.0109(18) 0.0241(16) -0.0091(17)
C22 0.0448(18) 0.058(2) 0.0576(19) -0.0072(18) 0.0158(15) -0.0094(15)

loop_
_atom_type_symbol
_atom_type_description
_atom_type_scat_dispersion_real
_atom_type_scat_dispersion_imag
_atom_type_scat_source
C C 0.0033 0.0016 'International Tables Vol C Tables 4.2.6.8 and 6.1.1.4'
H H 0.0000 0.0000 'International Tables Vol C Tables 4.2.6.8 and 6.1.1.4'
O O 0.0106 0.0060 'International Tables Vol C Tables 4.2.6.8 and 6.1.1.4'
N N 0.0061 0.0033 'International Tables Vol C Tables 4.2.6.8 and 6.1.1.4'
Cr Cr 0.3209 0.6236 'International Tables Vol C Tables 4.2.6.8 and 6.1.1.4'

loop_
_geom_angle_atom_site_label_1
_geom_angle_atom_site_label_2
_geom_angle_atom_site_label_3
_geom_angle
C20 Cr1 C21 88.37(16)
C20 Cr1 C22 86.86(15)
C21 Cr1 C22 88.74(16)
C20 Cr1 C14 139.55(17)
C21 Cr1 C14 131.66(17)
C22 Cr1 C14 88.36(15)
C20 Cr1 C15 105.80(16)
C21 Cr1 C15 162.81(15)
C22 Cr1 C15 101.48(15)
C14 Cr1 C15 36.56(14)
C20 Cr1 C16 89.62(14)
C21 Cr1 C16 136.92(13)
C22 Cr1 C16 134.10(15)
C14 Cr1 C16 65.91(14)
C15 Cr1 C16 36.51(12)
C20 Cr1 C13 167.97(14)
C21 Cr1 C13 98.22(15)
C22 Cr1 C13 103.26(14)
C14 Cr1 C13 36.51(14)
C15 Cr1 C13 66.17(15)
C16 Cr1 C13 78.68(13)
C20 Cr1 C17 104.36(13)
C21 Cr1 C17 103.81(13)
C22 Cr1 C17 163.20(13)
C14 Cr1 C17 74.98(12)
C15 Cr1 C17 63.73(12)
C16 Cr1 C17 35.93(11)
C13 Cr1 C17 64.37(12)
C20 Cr1 C18 135.58(12)
C21 Cr1 C18 87.32(13)
C22 Cr1 C18 137.15(13)
C14 Cr1 C18 63.76(13)
C15 Cr1 C18 75.77(13)
C16 Cr1 C18 65.06(12)
C13 Cr1 C18 35.72(12)
C17 Cr1 C18 35.23(10)
C9 O1 C7 104.2(3)
C9 O2 C8 104.9(3)
C11 N1 C17 108.2(2)
C11 N1 C1 127.4(3)
C17 N1 C1 123.8(2)
C2 C1 C6 122.8(3)
C2 C1 N1 118.9(3)
C6 C1 N1 118.2(3)
C3 C2 C1 118.6(3)
C3 C2 C9 121.0(3)
C1 C2 C9 120.3(3)
C2 C3 C4 119.8(3)
C5 C4 C3 120.6(3)
C4 C5 C6 121.5(3)
C1 C6 C5 116.8(3)
C1 C6 C10 121.7(3)
C5 C6 C10 121.5(3)
O1 C7 C8 105.1(3)
O2 C8 C7 103.9(3)
O2 C9 O1 104.5(3)
O2 C9 C2 111.9(3)
O1 C9 C2 111.0(3)
C12 C11 N1 109.6(3)
C12 C11 C19 129.6(3)
N1 C11 C19 120.8(3)
C11 C12 C18 107.7(3)
C14 C13 C18 117.9(3)
C14 C13 Cr1 70.0(2)
C18 C13 Cr1 75.79(18)
C13 C14 C15 122.4(3)
C13 C14 Cr1 73.5(2)
C15 C14 Cr1 72.3(2)
C14 C15 C16 120.4(3)
C14 C15 Cr1 71.1(2)
C16 C15 Cr1 72.32(19)
C17 C16 C15 117.4(3)
C17 C16 Cr1 74.74(18)
C15 C16 Cr1 71.18(18)
N1 C17 C18 108.0(3)
N1 C17 C16 129.4(3)
C18 C17 C16 122.6(3)
N1 C17 Cr1 132.0(2)
C18 C17 Cr1 73.92(17)
C16 C17 Cr1 69.33(17)
C17 C18 C13 118.8(3)
C17 C18 C12 106.5(3)
C13 C18 C12 134.7(3)
C17 C18 Cr1 70.85(17)
C13 C18 Cr1 68.49(19)
C12 C18 Cr1 132.1(2)
O3 C20 Cr1 177.3(3)
O4 C21 Cr1 178.4(3)
O5 C22 Cr1 177.7(3)

loop_
_geom_bond_atom_site_label_1
_geom_bond_atom_site_label_2
_geom_bond_distance
Cr1 C20 1.812(4)
Cr1 C21 1.814(4)
Cr1 C22 1.809(3)
Cr1 C14 2.212(3)
Cr1 C15 2.227(3)
Cr1 C16 2.242(3)
Cr1 C13 2.257(4)
Cr1 C17 2.312(3)
Cr1 C18 2.351(3)
O1 C9 1.426(4)
O1 C7 1.432(5)
O2 C9 1.386(4)
O2 C8 1.430(5)
O3 C20 1.169(4)
O4 C21 1.167(4)
O5 C22 1.169(4)
N1 C11 1.390(4)
N1 C17 1.387(4)
N1 C1 1.432(4)
C1 C2 1.390(4)
C1 C6 1.389(4)
C2 C3 1.386(4)
C2 C9 1.505(4)
C3 C4 1.389(5)
C4 C5 1.369(6)
C5 C6 1.398(5)
C6 C10 1.505(5)
C7 C8 1.505(6)
C11 C12 1.360(5)
C11 C19 1.486(5)
C12 C18 1.433(5)
C13 C14 1.400(6)
C13 C18 1.416(4)
C14 C15 1.393(5)
C15 C16 1.400(5)
C16 C17 1.406(4)
C17 C18 1.412(4)
